data_7244477
loop_
_publ_author_name
'Li, Zhongkui'
'Su, Hao'
'Zhu, Yanhong'
'Yan, Li'
'Li, Hui'

_publ_section_title
;
 Structural transformation of copper coordination complexes accompanied
 with chiral transformation
;
_journal_name_full CrystEngComm
_journal_paper_doi 10.1039/D1CE01711J
_journal_year 2022
_chemical_formula_sum 'C18 H18 Cu2 F2 N2 O9'
_chemical_formula_weight 571.42
_space_group_crystal_system monoclinic
_space_group_IT_number 15
_space_group_name_Hall '-C 2yc'
_space_group_name_H-M_alt 'C 1 2/c 1'
_atom_sites_solution_hydrogens mixed
_audit_creation_method SHELXL-2018/3
_audit_update_record
;
2020-01-16 deposited with the CCDC.	2022-02-08 downloaded from the CCDC.
;
_cell_angle_alpha 90
_cell_angle_beta 110.89(2)
_cell_angle_gamma 90
_cell_formula_units_Z 4
_cell_length_a 17.218(13)
_cell_length_b 6.780(5)
_cell_length_c 17.448(10)
_cell_measurement_reflns_used 1092
_cell_measurement_temperature 296(2)
_cell_measurement_theta_max 27.52
_cell_measurement_theta_min 2.85
_cell_volume 1903(2)
_computing_cell_refinement 'Bruker SMART'
_computing_data_collection 'Bruker SMART'
_computing_data_reduction 'Bruker SHELXTL'
_computing_molecular_graphics 'Bruker SHELXTL'
_computing_publication_material 'Bruker SHELXTL'
_computing_structure_refinement 'SHELXL-2018/3 (Sheldrick, 2018)'
_computing_structure_solution 'SHELXT 2014/4 (Sheldrick, 2014)'
_diffrn_ambient_temperature 296(2)
_diffrn_measured_fraction_theta_full 0.977
_diffrn_measured_fraction_theta_max 0.832
_diffrn_measurement_device_type 'CCD area detector'
_diffrn_measurement_method 'phi and omega scans'
_diffrn_radiation_type MoK\a
_diffrn_radiation_wavelength 0.71073
_diffrn_reflns_av_R_equivalents 0.0287
_diffrn_reflns_av_unetI/netI 0.0599
_diffrn_reflns_Laue_measured_fraction_full 0.977
_diffrn_reflns_Laue_measured_fraction_max 0.832
_diffrn_reflns_limit_h_max 24
_diffrn_reflns_limit_h_min -9
_diffrn_reflns_limit_k_max 9
_diffrn_reflns_limit_k_min -9
_diffrn_reflns_limit_l_max 21
_diffrn_reflns_limit_l_min -22
_diffrn_reflns_number 4203
_diffrn_reflns_point_group_measured_fraction_full 0.977
_diffrn_reflns_point_group_measured_fraction_max 0.832
_diffrn_reflns_theta_full 25.242
_diffrn_reflns_theta_max 31.530
_diffrn_reflns_theta_min 2.499
_diffrn_source 'fine-focus sealed tube'
_exptl_absorpt_coefficient_mu 2.315
_exptl_absorpt_correction_type multi-scan
_exptl_absorpt_process_details sadabs
_exptl_crystal_colour blue
_exptl_crystal_density_diffrn 1.995
_exptl_crystal_description rodlike
_exptl_crystal_F_000 1152
_exptl_crystal_size_max 0.350
_exptl_crystal_size_mid 0.260
_exptl_crystal_size_min 0.220
_exptl_transmission_factor_max 0.630
_exptl_transmission_factor_min 0.498
_refine_diff_density_max 0.952
_refine_diff_density_min -1.969
_refine_diff_density_rms 0.148
_refine_ls_extinction_method none
_refine_ls_goodness_of_fit_ref 1.073
_refine_ls_hydrogen_treatment constr
_refine_ls_matrix_type full
_refine_ls_number_parameters 150
_refine_ls_number_reflns 2643
_refine_ls_number_restraints 0
_refine_ls_restrained_S_all 1.073
_refine_ls_R_factor_all 0.0753
_refine_ls_R_factor_gt 0.0545
_refine_ls_shift/su_max 0.000
_refine_ls_shift/su_mean 0.000
_refine_ls_structure_factor_coef Fsqd
_refine_ls_weighting_details 'w=1/[\s^2^(Fo^2^)+(0.1000P)^2^+0.7256P] where P=(Fo^2^+2Fc^2^)/3'
_refine_ls_weighting_scheme calc
_refine_ls_wR_factor_gt 0.1571
_refine_ls_wR_factor_ref 0.1765
_reflns_Friedel_coverage 0.000
_reflns_number_gt 1911
_reflns_number_total 2643
_reflns_threshold_expression 'I > 2\s(I)'
_cod_data_source_file d1ce01711j2.cif
_cod_data_source_block 1_a_CCDC2
_cod_original_sg_symbol_H-M 'C 2/c'
_cod_database_code 7244477
_shelx_shelxl_version_number 2018/3
_shelx_space_group_comment
;
The symmetry employed for this shelxl refinement is uniquely defined
by the following loop, which should always be used as a source of
symmetry information in preference to the above space-group names.
They are only intended as comments.
;
_shelx_estimated_absorpt_t_min 0.498
_shelx_estimated_absorpt_t_max 0.630

loop_
_space_group_symop_operation_xyz
'x, y, z'
'-x, y, -z+1/2'
'x+1/2, y+1/2, z'
'-x+1/2, y+1/2, -z+1/2'
'-x, -y, -z'
'x, -y, z-1/2'
'-x+1/2, -y+1/2, -z'
'x+1/2, -y+1/2, z-1/2'

loop_
_atom_site_label
_atom_site_type_symbol
_atom_site_fract_x
_atom_site_fract_y
_atom_site_fract_z
_atom_site_U_iso_or_equiv
_atom_site_adp_type
_atom_site_occupancy
_atom_site_site_symmetry_order
_atom_site_calc_flag
_atom_site_refinement_flags_posn
_atom_site_refinement_flags_adp
_atom_site_refinement_flags_occupancy
_atom_site_disorder_assembly
_atom_site_disorder_group
Cu1 Cu 0.37756(3) 0.40962(8) 0.29599(3) 0.0232(2) Uani 1 1 d . . . . .
F1 F 0.72576(17) 0.0796(5) 0.55626(19) 0.0434(8) Uani 1 1 d . . . . .
O1 O 0.49040(17) 0.3299(5) 0.35023(18) 0.0259(7) Uani 1 1 d . . . . .
O3 O 0.27224(18) 0.5508(5) 0.25430(19) 0.0285(7) Uani 1 1 d . . . . .
O4 O 0.1604(2) 0.6249(5) 0.2840(2) 0.0342(8) Uani 1 1 d . . . . .
N1 N 0.3481(2) 0.3647(5) 0.3910(2) 0.0216(7) Uani 1 1 d . . . . .
O5 O 1.000000 0.4107(8) 0.250000 0.0616(19) Uani 1 2 d S T P . .
H5C H 0.959150 0.488246 0.242520 0.074 Uiso 0.5 1 d R U P . .
H5D H 0.981010 0.294376 0.238570 0.074 Uiso 0.5 1 d R U P . .
C6 C 0.4843(2) 0.2680(6) 0.4845(2) 0.0209(8) Uani 1 1 d . . . . .
C3 C 0.5284(3) 0.2079(6) 0.5657(3) 0.0235(8) Uani 1 1 d . . . . .
H3 H 0.501348 0.209154 0.603297 0.028 Uiso 1 1 calc R U . . .
C7 C 0.3975(2) 0.3189(6) 0.4633(3) 0.0229(8) Uani 1 1 d . . . . .
H7 H 0.375988 0.318468 0.505179 0.028 Uiso 1 1 calc R U . . .
C9 C 0.2283(3) 0.5420(7) 0.2988(3) 0.0268(9) Uani 1 1 d . . . . .
C1 C 0.6468(2) 0.1466(6) 0.5338(3) 0.0262(9) Uani 1 1 d . . . . .
C5 C 0.5248(2) 0.2692(6) 0.4271(2) 0.0203(8) Uani 1 1 d . . . . .
C8 C 0.2615(2) 0.4140(6) 0.3760(3) 0.0241(9) Uani 1 1 d . . . . .
H8A H 0.257260 0.484978 0.422623 0.029 Uiso 1 1 calc R U . . .
H8B H 0.228735 0.294234 0.368560 0.029 Uiso 1 1 calc R U . . .
C4 C 0.6077(3) 0.2060(6) 0.4541(3) 0.0279(9) Uani 1 1 d . . . . .
H4 H 0.636318 0.204327 0.417884 0.033 Uiso 1 1 calc R U . . .
C2 C 0.6097(3) 0.1476(7) 0.5914(3) 0.0287(10) Uani 1 1 d . . . . .
H2 H 0.638319 0.109337 0.645352 0.034 Uiso 1 1 calc R U . . .
O2 O 0.4044(2) 0.5224(6) 0.2026(2) 0.0423(9) Uani 1 1 d . . . . .
H2B H 0.434944 0.442481 0.188496 0.051 Uiso 1 1 d R U . . .
H2C H 0.430804 0.630001 0.217266 0.051 Uiso 1 1 d R U . . .

loop_
_atom_site_aniso_label
_atom_site_aniso_U_11
_atom_site_aniso_U_22
_atom_site_aniso_U_33
_atom_site_aniso_U_23
_atom_site_aniso_U_13
_atom_site_aniso_U_12
Cu1 0.0197(3) 0.0310(3) 0.0176(3) 0.0015(2) 0.00507(19) 0.00339(19)
F1 0.0237(14) 0.0543(19) 0.0427(18) 0.0086(14) 0.0003(12) 0.0103(12)
O1 0.0192(13) 0.0394(17) 0.0189(15) 0.0056(13) 0.0066(11) 0.0039(12)
O3 0.0216(14) 0.0451(18) 0.0192(16) 0.0053(13) 0.0077(12) 0.0080(13)
O4 0.0262(16) 0.048(2) 0.0287(18) 0.0080(15) 0.0105(13) 0.0123(14)
N1 0.0227(16) 0.0209(16) 0.0183(18) 0.0003(13) 0.0036(12) 0.0016(13)
O5 0.103(6) 0.026(3) 0.068(4) 0.000 0.044(4) 0.000
C6 0.0210(17) 0.0196(19) 0.020(2) 0.0009(15) 0.0048(14) -0.0006(14)
C3 0.031(2) 0.0220(19) 0.016(2) -0.0018(16) 0.0070(16) -0.0028(16)
C7 0.028(2) 0.0196(19) 0.021(2) -0.0013(16) 0.0089(16) 0.0005(15)
C9 0.024(2) 0.028(2) 0.022(2) -0.0057(17) 0.0012(15) 0.0026(16)
C1 0.0187(18) 0.024(2) 0.030(2) 0.0008(17) 0.0013(16) -0.0009(15)
C5 0.0197(17) 0.0189(17) 0.019(2) -0.0009(15) 0.0034(14) -0.0016(14)
C8 0.0184(17) 0.031(2) 0.025(2) 0.0025(17) 0.0102(15) 0.0022(15)
C4 0.0223(18) 0.030(2) 0.027(2) -0.0027(18) 0.0034(16) 0.0000(16)
C2 0.029(2) 0.026(2) 0.023(2) 0.0061(17) -0.0015(16) -0.0008(17)
O2 0.045(2) 0.053(2) 0.035(2) 0.0154(17) 0.0209(16) 0.0220(18)

loop_
_atom_type_symbol
_atom_type_description
_atom_type_scat_dispersion_real
_atom_type_scat_dispersion_imag
_atom_type_scat_source
C C 0.0033 0.0016 'International Tables Vol C Tables 4.2.6.8 and 6.1.1.4'
H H 0.0000 0.0000 'International Tables Vol C Tables 4.2.6.8 and 6.1.1.4'
N N 0.0061 0.0033 'International Tables Vol C Tables 4.2.6.8 and 6.1.1.4'
O O 0.0106 0.0060 'International Tables Vol C Tables 4.2.6.8 and 6.1.1.4'
F F 0.0171 0.0103 'International Tables Vol C Tables 4.2.6.8 and 6.1.1.4'
Cu Cu 0.3201 1.2651 'International Tables Vol C Tables 4.2.6.8 and 6.1.1.4'

loop_
_geom_angle_atom_site_label_1
_geom_angle_atom_site_label_2
_geom_angle_atom_site_label_3
_geom_angle
_geom_angle_site_symmetry_1
_geom_angle_site_symmetry_3
_geom_angle_publ_flag
O1 Cu1 N1 93.58(14) . . ?
O1 Cu1 O3 166.14(14) . . ?
N1 Cu1 O3 84.45(14) . . ?
O1 Cu1 O2 91.29(14) . . ?
N1 Cu1 O2 166.59(15) . . ?
O3 Cu1 O2 87.84(14) . . ?
O1 Cu1 O4 94.63(13) . 4_545 ?
N1 Cu1 O4 106.29(14) . 4_545 ?
O3 Cu1 O4 99.10(14) . 4_545 ?
O2 Cu1 O4 85.73(16) . 4_545 ?
C5 O1 Cu1 126.8(2) . . ?
C9 O3 Cu1 115.4(3) . . ?
C9 O4 Cu1 122.8(3) . 4 ?
C7 N1 C8 120.6(4) . . ?
C7 N1 Cu1 126.8(3) . . ?
C8 N1 Cu1 112.1(3) . . ?
H5C O5 H5D 108.0 . . ?
H5C O5 H5C 103.6 . 2_755 ?
H5D O5 H5C 146.9 . 2_755 ?
H5C O5 H5D 146.9 . 2_755 ?
H5D O5 H5D 43.7 . 2_755 ?
H5C O5 H5D 108.0 2_755 2_755 ?
C3 C6 C5 119.4(4) . . ?
C3 C6 C7 117.6(4) . . ?
C5 C6 C7 123.0(4) . . ?
C2 C3 C6 122.4(4) . . ?
C2 C3 H3 118.8 . . ?
C6 C3 H3 118.8 . . ?
N1 C7 C6 124.9(4) . . ?
N1 C7 H7 117.6 . . ?
C6 C7 H7 117.6 . . ?
O4 C9 O3 125.3(4) . . ?
O4 C9 C8 117.9(4) . . ?
O3 C9 C8 116.8(4) . . ?
F1 C1 C2 118.2(4) . . ?
F1 C1 C4 118.2(4) . . ?
C2 C1 C4 123.6(4) . . ?
O1 C5 C4 118.1(4) . . ?
O1 C5 C6 124.4(3) . . ?
C4 C5 C6 117.5(4) . . ?
N1 C8 C9 108.9(3) . . ?
N1 C8 H8A 109.9 . . ?
C9 C8 H8A 109.9 . . ?
N1 C8 H8B 109.9 . . ?
C9 C8 H8B 109.9 . . ?
H8A C8 H8B 108.3 . . ?
C1 C4 C5 120.3(4) . . ?
C1 C4 H4 119.9 . . ?
C5 C4 H4 119.9 . . ?
C1 C2 C3 116.8(4) . . ?
C1 C2 H2 121.6 . . ?
C3 C2 H2 121.6 . . ?
Cu1 O2 H2B 109.8 . . ?
Cu1 O2 H2C 109.7 . . ?
H2B O2 H2C 108.3 . . ?

loop_
_geom_bond_atom_site_label_1
_geom_bond_atom_site_label_2
_geom_bond_distance
_geom_bond_site_symmetry_2
_geom_bond_publ_flag
Cu1 O1 1.911(3) . ?
Cu1 N1 1.923(4) . ?
Cu1 O3 1.948(3) . ?
Cu1 O2 1.998(4) . ?
Cu1 O4 2.335(4) 4_545 ?
F1 C1 1.352(5) . ?
O1 C5 1.324(5) . ?
O3 C9 1.263(6) . ?
O4 C9 1.239(5) . ?
N1 C7 1.283(5) . ?
N1 C8 1.459(5) . ?
O5 H5C 0.8500 . ?
O5 H5D 0.8500 . ?
O5 H5C 0.8500 2_755 ?
O5 H5D 0.8500 2_755 ?
C6 C3 1.408(5) . ?
C6 C5 1.410(6) . ?
C6 C7 1.448(5) . ?
C3 C2 1.372(6) . ?
C3 H3 0.9300 . ?
C7 H7 0.9300 . ?
C9 C8 1.531(6) . ?
C1 C2 1.369(7) . ?
C1 C4 1.372(6) . ?
C5 C4 1.401(5) . ?
C8 H8A 0.9700 . ?
C8 H8B 0.9700 . ?
C4 H4 0.9300 . ?
C2 H2 0.9300 . ?
O2 H2B 0.8501 . ?
O2 H2C 0.8500 . ?

loop_
_geom_hbond_atom_site_label_D
_geom_hbond_atom_site_label_H
_geom_hbond_atom_site_label_A
_geom_hbond_distance_DH
_geom_hbond_distance_HA
_geom_hbond_distance_DA
_geom_hbond_angle_DHA
_geom_hbond_site_symmetry_A
_geom_hbond_publ_flag
O5 H5C O4 0.85 2.15 2.987(5) 167.2 2_655 yes
O5 H5D O2 0.85 2.22 3.059(6) 167.4 3_545 yes
O5 H5D O2 0.85 2.63 3.059(6) 112.8 4_645 yes
C4 H4 O4 0.93 2.57 3.444(6) 156.4 3_545 yes
C2 H2 O3 0.93 2.64 3.471(5) 148.6 8_556 yes
O2 H2B O1 0.85 1.82 2.650(5) 165.1 2_655 yes
O2 H2C O5 0.85 2.21 3.059(6) 177.4 3_455 yes

loop_
_geom_torsion_atom_site_label_1
_geom_torsion_atom_site_label_2
_geom_torsion_atom_site_label_3
_geom_torsion_atom_site_label_4
_geom_torsion
_geom_torsion_site_symmetry_1
_geom_torsion_site_symmetry_2
_geom_torsion_site_symmetry_3
_geom_torsion_site_symmetry_4
_geom_torsion_publ_flag
C5 C6 C3 C2 -0.8(6) . . . . ?
C7 C6 C3 C2 176.9(4) . . . . ?
C8 N1 C7 C6 -179.9(4) . . . . ?
Cu1 N1 C7 C6 -8.2(6) . . . . ?
C3 C6 C7 N1 -175.6(4) . . . . ?
C5 C6 C7 N1 2.0(6) . . . . ?
Cu1 O4 C9 O3 -25.7(6) 4 . . . ?
Cu1 O4 C9 C8 155.9(3) 4 . . . ?
Cu1 O3 C9 O4 178.4(4) . . . . ?
Cu1 O3 C9 C8 -3.2(5) . . . . ?
Cu1 O1 C5 C4 176.3(3) . . . . ?
Cu1 O1 C5 C6 -5.2(6) . . . . ?
C3 C6 C5 O1 -177.3(4) . . . . ?
C7 C6 C5 O1 5.2(6) . . . . ?
C3 C6 C5 C4 1.1(6) . . . . ?
C7 C6 C5 C4 -176.4(4) . . . . ?
C7 N1 C8 C9 156.2(4) . . . . ?
Cu1 N1 C8 C9 -16.6(4) . . . . ?
O4 C9 C8 N1 -168.4(4) . . . . ?
O3 C9 C8 N1 13.1(5) . . . . ?
F1 C1 C4 C5 177.5(4) . . . . ?
C2 C1 C4 C5 -1.1(7) . . . . ?
O1 C5 C4 C1 178.3(4) . . . . ?
C6 C5 C4 C1 -0.2(6) . . . . ?
F1 C1 C2 C3 -177.1(4) . . . . ?
C4 C1 C2 C3 1.5(7) . . . . ?
C6 C3 C2 C1 -0.6(6) . . . . ?
